data_1571530
loop_
_publ_author_name
'Grzelak, Magdalena'
'Kumar, Dharmendra'
'Kochman, Micha&#x142; Andrzej'
'Morawiak, Maja'
'Wiosna-Sa&#x142;yga, Gabriela'
'Kubas, Adam'
'Data, Przemys&#x142;aw'
'Lindner, Marcin'

_publ_section_title
;
 An unprecedented roll-off ratio in high-performing red TADF OLED emitters
 featuring 2,3-indole-annulated naphthalene imide and auxiliary donors.
;
_journal_issue 22
_journal_name_full 'Chemical science'
_journal_page_first 8404
_journal_page_last 8413
_journal_paper_doi 10.1039/d4sc01391c
_journal_volume 15
_journal_year 2024
_chemical_formula_moiety 'C43 H35 N3 O3, C H2 Cl2'
_chemical_formula_sum 'C44 H37 Cl2 N3 O3'
_chemical_formula_weight 726.66
_chemical_name_common 'JW 156'
_chemical_name_systematic 'MMG 156'
_space_group_crystal_system monoclinic
_space_group_IT_number 14
_space_group_name_Hall '-P 2ybc'
_space_group_name_H-M_alt 'P 1 21/c 1'
_atom_sites_solution_hydrogens geom
_atom_sites_solution_primary dual
_audit_creation_date 2023-08-11
_audit_creation_method
;
Olex2 1.5-ac5-024
(compiled 2022.04.12 svn.rca3783a0 for Rigaku Oxford Diffraction, GUI svn.r6498)
;
_audit_update_record
;
2024-02-16 deposited with the CCDC.	2024-04-30 downloaded from the CCDC.
;
_cell_angle_alpha 90
_cell_angle_beta 97.5023(15)
_cell_angle_gamma 90
_cell_formula_units_Z 4
_cell_length_a 23.9323(4)
_cell_length_b 11.41330(17)
_cell_length_c 13.3857(2)
_cell_measurement_reflns_used 9456
_cell_measurement_temperature 100.01(10)
_cell_measurement_theta_max 72.8830
_cell_measurement_theta_min 4.2900
_cell_volume 3624.96(10)
_computing_cell_refinement 'CrysAlisPro 1.171.42.70a (Rigaku OD, 2022)'
_computing_data_collection 'CrysAlisPro 1.171.42.70a (Rigaku OD, 2022)'
_computing_data_reduction 'CrysAlisPro 1.171.42.70a (Rigaku OD, 2022)'
_computing_molecular_graphics 'Olex2 1.5-ac5-024 (Dolomanov et al., 2009)'
_computing_publication_material 'Olex2 1.5-ac5-024 (Dolomanov et al., 2009)'
_computing_structure_refinement 'SHELXL 2018/3 (Sheldrick, 2015)'
_computing_structure_solution 'SHELXT  (Sheldrick, 2015)'
_diffrn_ambient_environment N~2~
_diffrn_ambient_temperature 100.01(10)
_diffrn_detector 'Hybrid Pixel Array Detector'
_diffrn_detector_area_resol_mean 10.0000
_diffrn_detector_type HyPix
_diffrn_measured_fraction_theta_full 0.999
_diffrn_measured_fraction_theta_max 0.976
_diffrn_measurement_details
;
List of Runs (angles in degrees, time in seconds):

  # Type    Start    End  Width  t~exp~   \w     \q     \k     \f   Frames
#--------------------------------------------------------------------------
  1  \w    -60.00 -35.00   0.50    0.20    --    0.00 121.00 -81.00   50
  2  \w    -73.00 -47.00   0.50    0.20    --    0.00 153.00  77.00   52
  3  \w    -12.00  14.00   0.50    0.20    --    0.00  57.00   0.00   52
  4  \w    -15.00  78.00   0.50    0.20    --    0.00  57.00-150.00  186
  5  \w     36.00  62.00   0.50    0.20    --    0.00  57.00   0.00   52
  6  \w   -130.00-105.00   0.50    2.00    --  -54.00-121.00-164.00   50
  7  \w    -99.00 -54.00   0.50    2.00    --  -54.00-153.00  36.00   90
  8  \w   -133.00 -86.00   0.50    2.00    --  -54.00 -99.00-120.00   94
  9  \w   -127.00 -91.00   0.50    2.00    --  -54.00 -99.00 -60.00   72
 10  \w   -138.00 -93.00   0.50    2.00    --  -54.00 -99.00 -90.00   90
 11  \w   -140.00-112.00   0.50    2.00    --  -54.00 -99.00  60.00   56
 12  \w   -140.00 -90.00   0.50    2.00    --  -54.00 -99.00-150.00  100
 13  \w     36.00 110.00   0.50    2.00    --   55.77-121.00-164.00  148
 14  \w     93.00 126.00   0.50    2.00    --   55.77 153.00  77.00   66
 15  \w     35.00 134.00   0.50    2.00    --   55.77  57.00 -90.00  198
 16  \w     83.00 110.00   0.50    5.00    --  111.55-121.00-164.00   54
 17  \w     99.00 167.00   0.50    5.00    --  111.55 121.00 -81.00  136
 18  \w     74.00 132.00   0.50    5.00    --  111.55-153.00  36.00  116
 19  \w     76.00 116.00   0.50    5.00    --  111.55 153.00  77.00   80
 20  \w     77.00 117.00   0.50    5.00    --  111.55  61.00 -90.00   80
 21  \w     85.00 177.00   0.50    5.00    --  111.55  61.00 -30.00  184
 22  \w     83.00 116.00   0.50    5.00    --  111.55 -61.00 150.00   66
 23  \w     80.00 105.00   0.50    5.00    --  111.55 -94.00-150.00   50
 24  \w     77.00 156.00   0.50    5.00    --  111.55  61.00-150.00  158
 25  \w     27.00  69.00   0.50    5.00    --  111.55 -94.00-150.00   84
 26  \w     49.00 102.00   0.50    5.00    --  111.55-111.00  90.00  106
 27  \w    116.00 149.00   0.50    5.00    --  111.55  77.00 -90.00   66
 28  \w     70.00 112.00   0.50    5.00    --  111.55  77.00 -90.00   84
 29  \w    139.00 168.00   0.50    5.00    --  111.55  61.00-120.00   58
 30  \w     70.00 159.00   0.50    5.00    --  111.55  77.00   0.00  178
;
_diffrn_measurement_device 'four-circle diffractometer'
_diffrn_measurement_device_type 'SuperNova, Dual, Cu at home/near, HyPix'
_diffrn_measurement_method '\w scans'
_diffrn_orient_matrix_type 'CrysAlisPro convention (1999,Acta A55,543-557)'
_diffrn_orient_matrix_UB_11 0.0265972000
_diffrn_orient_matrix_UB_12 0.0737324000
_diffrn_orient_matrix_UB_13 0.0902946000
_diffrn_orient_matrix_UB_21 -0.0097377000
_diffrn_orient_matrix_UB_22 0.1120939000
_diffrn_orient_matrix_UB_23 -0.0640214000
_diffrn_orient_matrix_UB_31 -0.0584272000
_diffrn_orient_matrix_UB_32 0.0148552000
_diffrn_orient_matrix_UB_33 0.0349340000
_diffrn_radiation_monochromator mirror
_diffrn_radiation_probe x-ray
_diffrn_radiation_type 'Cu K\a'
_diffrn_radiation_wavelength 1.54184
_diffrn_reflns_av_R_equivalents 0.0366
_diffrn_reflns_av_unetI/netI 0.0382
_diffrn_reflns_Laue_measured_fraction_full 0.999
_diffrn_reflns_Laue_measured_fraction_max 0.976
_diffrn_reflns_limit_h_max 27
_diffrn_reflns_limit_h_min -29
_diffrn_reflns_limit_k_max 14
_diffrn_reflns_limit_k_min -13
_diffrn_reflns_limit_l_max 16
_diffrn_reflns_limit_l_min -16
_diffrn_reflns_number 21995
_diffrn_reflns_point_group_measured_fraction_full 0.999
_diffrn_reflns_point_group_measured_fraction_max 0.976
_diffrn_reflns_theta_full 67.684
_diffrn_reflns_theta_max 73.201
_diffrn_reflns_theta_min 3.726
_diffrn_source 'micro-focus sealed X-ray tube'
_diffrn_source_type 'SuperNova (Cu) X-ray Source'
_exptl_absorpt_coefficient_mu 1.974
_exptl_absorpt_correction_T_max 1.00000
_exptl_absorpt_correction_T_min 0.93124
_exptl_absorpt_correction_type multi-scan
_exptl_absorpt_process_details
;
CrysAlisPro 1.171.42.70a (Rigaku Oxford Diffraction, 2022)
Empirical absorption correction using spherical harmonics,
implemented in SCALE3 ABSPACK scaling algorithm.
;
_exptl_crystal_colour 'light orange'
_exptl_crystal_density_diffrn 1.332
_exptl_crystal_description block
_exptl_crystal_F_000 1520
_exptl_crystal_preparation Luminescent
_exptl_crystal_recrystallization_method 'Re-crystallisation from solvent: dichloromethane/hexane'
_exptl_crystal_size_max 0.155
_exptl_crystal_size_mid 0.14
_exptl_crystal_size_min 0.061
_refine_diff_density_max 0.305
_refine_diff_density_min -0.645
_refine_diff_density_rms 0.048
_refine_ls_extinction_method none
_refine_ls_goodness_of_fit_ref 1.032
_refine_ls_hydrogen_treatment constr
_refine_ls_matrix_type full
_refine_ls_number_parameters 483
_refine_ls_number_reflns 7095
_refine_ls_number_restraints 2
_refine_ls_restrained_S_all 1.032
_refine_ls_R_factor_all 0.0547
_refine_ls_R_factor_gt 0.0423
_refine_ls_shift/su_max 0.000
_refine_ls_shift/su_mean 0.000
_refine_ls_structure_factor_coef Fsqd
_refine_ls_weighting_details 'w=1/[\s^2^(Fo^2^)+(0.0588P)^2^+1.3822P] where P=(Fo^2^+2Fc^2^)/3'
_refine_ls_weighting_scheme calc
_refine_ls_wR_factor_gt 0.1097
_refine_ls_wR_factor_ref 0.1179
_reflns_Friedel_coverage 0.000
_reflns_number_gt 5724
_reflns_number_total 7095
_reflns_threshold_expression 'I > 2\s(I)'
_cod_data_source_file d4sc01391c2.cif
_cod_data_source_block 2023_08_10_dt_jw-156_n_auto
_cod_depositor_comments 'Adding full bibliography for 1571528--1571532.cif.'
_cod_original_cell_volume 3624.94(10)
_cod_database_code 1571530
_shelx_shelxl_version_number 2018/3
_chemical_oxdiff_formula 'C44 H37 Cl2 N3 O3'
_chemical_oxdiff_usercomment '100 K'
_shelx_space_group_comment
;
The symmetry employed for this shelxl refinement is uniquely defined
by the following loop, which should always be used as a source of
symmetry information in preference to the above space-group names.
They are only intended as comments.
;
_shelx_estimated_absorpt_t_max 0.889
_shelx_estimated_absorpt_t_min 0.749
_olex2_refinement_description
;
1. Fixed Uiso
 At 1.2 times of:
  All C(H) groups, All C(H,H) groups, All C(H,H,H,H) groups
 At 1.5 times of:
  All C(H,H,H) groups
2. Restrained distances
 Cl1A-C49 \\sim Cl1B-C49
 with sigma of 0.02
 Cl1B-C49 \\sim Cl1A-C49
 with sigma of 0.01
3. Others
 Sof(H49C)=Sof(H49D)=Sof(Cl1B)=1-FVAR(1)
 Sof(H49A)=Sof(H49B)=Sof(Cl1A)=FVAR(1)
4.a Secondary CH2 refined with riding coordinates:
 C45(H45A,H45B), C46(H46A,H46B), C47(H47A,H47B), C49(H49A,H49B), C49(H49C,H49D)
4.b Aromatic/amide H refined with riding coordinates:
 C4(H4), C5(H5), C6(H6), C10(H10), C12(H12), C13(H13), C17(H17), C23(H23),
 C25(H25), C33(H33), C34(H34), C35(H35), C36(H36), C40(H40), C41(H41), C42(H42),
  C43(H43)
4.c Idealised Me refined as rotating group:
 C27(H27A,H27B,H27C), C28(H28A,H28B,H28C), C29(H29A,H29B,H29C), C48(H48A,H48B,
 H48C)
;
_olex2_submission_special_instructions 'No special instructions were received'
_oxdiff_exptl_absorpt_empirical_details
;
Empirical correction (ABSPACK) includes:
- Absorption correction using spherical harmonics
- Frame scaling
;
_oxdiff_exptl_absorpt_empirical_full_max 1.215
_oxdiff_exptl_absorpt_empirical_full_min 0.833

loop_
_space_group_symop_operation_xyz
'x, y, z'
'-x, y+1/2, -z+1/2'
'-x, -y, -z'
'x, -y-1/2, z-1/2'

loop_
_atom_site_label
_atom_site_type_symbol
_atom_site_fract_x
_atom_site_fract_y
_atom_site_fract_z
_atom_site_U_iso_or_equiv
_atom_site_adp_type
_atom_site_occupancy
_atom_site_site_symmetry_order
_atom_site_calc_flag
_atom_site_refinement_flags_posn
_atom_site_refinement_flags_adp
_atom_site_refinement_flags_occupancy
_atom_site_disorder_assembly
_atom_site_disorder_group
C2 C 0.21326(7) 0.75443(14) 0.49815(12) 0.0208(3) Uani 1 1 d . . . . .
C3 C 0.26897(7) 0.75606(14) 0.46014(12) 0.0185(3) Uani 1 1 d . . . . .
C4 C 0.30728(7) 0.84182(14) 0.49508(12) 0.0195(3) Uani 1 1 d . . . . .
H4 H 0.297624 0.898832 0.541622 0.023 Uiso 1 1 calc R U . . .
C5 C 0.36054(7) 0.84479(14) 0.46181(12) 0.0192(3) Uani 1 1 d . . . . .
H5 H 0.386689 0.904404 0.485391 0.023 Uiso 1 1 calc R U . . .
C6 C 0.37506(6) 0.76165(14) 0.39514(11) 0.0182(3) Uani 1 1 d . . . . .
H6 H 0.411496 0.763957 0.374291 0.022 Uiso 1 1 calc R U . . .
C7 C 0.33672(6) 0.67277(13) 0.35702(11) 0.0172(3) Uani 1 1 d . . . . .
C8 C 0.34869(6) 0.58499(14) 0.28686(11) 0.0168(3) Uani 1 1 d . . . . .
C9 C 0.39727(7) 0.55627(13) 0.23882(11) 0.0167(3) Uani 1 1 d . . . . .
C10 C 0.45176(6) 0.60343(13) 0.24123(11) 0.0172(3) Uani 1 1 d . . . . .
H10 H 0.462899 0.669741 0.281909 0.021 Uiso 1 1 calc R U . . .
C11 C 0.48880(6) 0.55181(14) 0.18355(12) 0.0179(3) Uani 1 1 d . . . . .
C12 C 0.47341(7) 0.45236(14) 0.12413(12) 0.0194(3) Uani 1 1 d . . . . .
H12 H 0.499782 0.418877 0.085159 0.023 Uiso 1 1 calc R U . . .
C13 C 0.42049(7) 0.40243(14) 0.12148(11) 0.0186(3) Uani 1 1 d . . . . .
H13 H 0.410316 0.334548 0.082208 0.022 Uiso 1 1 calc R U . . .
C14 C 0.38248(7) 0.45550(13) 0.17874(11) 0.0173(3) Uani 1 1 d . . . . .
C16 C 0.30720(7) 0.50123(13) 0.25297(11) 0.0174(3) Uani 1 1 d . . . . .
C17 C 0.25367(7) 0.49996(14) 0.28578(12) 0.0194(3) Uani 1 1 d . . . . .
H17 H 0.226168 0.443333 0.261208 0.023 Uiso 1 1 calc R U . . .
C18 C 0.24251(7) 0.58330(14) 0.35447(12) 0.0188(3) Uani 1 1 d . . . . .
C19 C 0.18665(7) 0.57995(14) 0.39083(12) 0.0209(3) Uani 1 1 d . . . . .
C20 C 0.28273(7) 0.67086(14) 0.39072(11) 0.0177(3) Uani 1 1 d . . . . .
C21 C 0.11969(7) 0.66461(15) 0.49172(12) 0.0211(3) Uani 1 1 d . . . . .
C22 C 0.10956(7) 0.59683(15) 0.57390(13) 0.0238(3) Uani 1 1 d . . . . .
C23 C 0.05488(8) 0.59396(16) 0.59825(13) 0.0261(4) Uani 1 1 d . . . . .
H23 H 0.047006 0.547440 0.653583 0.031 Uiso 1 1 calc R U . . .
C24 C 0.01129(7) 0.65719(16) 0.54403(14) 0.0281(4) Uani 1 1 d . . . . .
C25 C 0.02329(8) 0.72320(17) 0.46251(14) 0.0300(4) Uani 1 1 d . . . . .
H25 H -0.006139 0.766481 0.424766 0.036 Uiso 1 1 calc R U . . .
C26 C 0.07727(8) 0.72786(16) 0.43435(13) 0.0265(4) Uani 1 1 d . . . . .
C27 C 0.15615(8) 0.52869(18) 0.63456(15) 0.0330(4) Uani 1 1 d . . . . .
H27A H 0.175769 0.480983 0.589180 0.049 Uiso 1 1 calc R U . . .
H27B H 0.140112 0.477547 0.682295 0.049 Uiso 1 1 calc R U . . .
H27C H 0.182880 0.583238 0.671667 0.049 Uiso 1 1 calc R U . . .
C28 C -0.04732(8) 0.65461(19) 0.57440(17) 0.0377(5) Uani 1 1 d . . . . .
H28A H -0.056245 0.574779 0.594132 0.057 Uiso 1 1 calc R U . . .
H28B H -0.074635 0.679572 0.517401 0.057 Uiso 1 1 calc R U . . .
H28C H -0.049091 0.707821 0.631361 0.057 Uiso 1 1 calc R U . . .
C29 C 0.08923(9) 0.8007(2) 0.34565(16) 0.0378(5) Uani 1 1 d . . . . .
H29A H 0.112594 0.868044 0.369653 0.057 Uiso 1 1 calc R U . . .
H29B H 0.053625 0.828383 0.308731 0.057 Uiso 1 1 calc R U . . .
H29C H 0.109241 0.752914 0.300887 0.057 Uiso 1 1 calc R U . . .
C32 C 0.55444(7) 0.69615(13) 0.12693(11) 0.0167(3) Uani 1 1 d . . . . .
C33 C 0.51099(7) 0.75773(14) 0.07015(11) 0.0189(3) Uani 1 1 d . . . . .
H33 H 0.473033 0.733596 0.070568 0.023 Uiso 1 1 calc R U . . .
C34 C 0.52286(7) 0.85459(14) 0.01268(12) 0.0220(3) Uani 1 1 d . . . . .
H34 H 0.492921 0.895209 -0.026253 0.026 Uiso 1 1 calc R U . . .
C35 C 0.57783(7) 0.89194(14) 0.01192(12) 0.0228(3) Uani 1 1 d . . . . .
H35 H 0.585640 0.958806 -0.026187 0.027 Uiso 1 1 calc R U . . .
C36 C 0.62163(7) 0.83038(14) 0.06769(12) 0.0203(3) Uani 1 1 d . . . . .
H36 H 0.659534 0.854894 0.067336 0.024 Uiso 1 1 calc R U . . .
C37 C 0.60984(7) 0.73375(14) 0.12341(11) 0.0174(3) Uani 1 1 d . . . . .
C39 C 0.64546(7) 0.57431(14) 0.22595(12) 0.0196(3) Uani 1 1 d . . . . .
C40 C 0.69203(7) 0.51315(16) 0.26980(13) 0.0250(4) Uani 1 1 d . . . . .
H40 H 0.728836 0.539981 0.262365 0.030 Uiso 1 1 calc R U . . .
C41 C 0.68500(8) 0.41224(16) 0.32486(14) 0.0277(4) Uani 1 1 d . . . . .
H41 H 0.716933 0.369420 0.354669 0.033 Uiso 1 1 calc R U . . .
C42 C 0.63127(7) 0.37450(15) 0.33604(12) 0.0236(3) Uani 1 1 d . . . . .
H42 H 0.626374 0.306521 0.374917 0.028 Uiso 1 1 calc R U . . .
C43 C 0.58442(7) 0.43529(14) 0.29082(11) 0.0193(3) Uani 1 1 d . . . . .
H43 H 0.547715 0.408206 0.298663 0.023 Uiso 1 1 calc R U . . .
C44 C 0.59071(7) 0.53566(14) 0.23402(11) 0.0176(3) Uani 1 1 d . . . . .
C45 C 0.29636(7) 0.32615(14) 0.13662(12) 0.0195(3) Uani 1 1 d . . . . .
H45A H 0.270352 0.294147 0.181542 0.023 Uiso 1 1 calc R U . . .
H45B H 0.323162 0.263249 0.124535 0.023 Uiso 1 1 calc R U . . .
C46 C 0.26243(7) 0.36002(14) 0.03653(12) 0.0208(3) Uani 1 1 d . . . . .
H46A H 0.288594 0.382980 -0.011547 0.025 Uiso 1 1 calc R U . . .
H46B H 0.238527 0.428617 0.046866 0.025 Uiso 1 1 calc R U . . .
C47 C 0.22499(7) 0.25934(15) -0.00859(13) 0.0253(4) Uani 1 1 d . . . . .
H47A H 0.248629 0.189101 -0.014347 0.030 Uiso 1 1 calc R U . . .
H47B H 0.197165 0.240072 0.037525 0.030 Uiso 1 1 calc R U . . .
C48 C 0.19383(8) 0.28922(18) -0.11207(14) 0.0326(4) Uani 1 1 d . . . . .
H48A H 0.221182 0.303565 -0.159156 0.049 Uiso 1 1 calc R U . . .
H48B H 0.170925 0.359639 -0.107079 0.049 Uiso 1 1 calc R U . . .
H48C H 0.169332 0.223673 -0.136529 0.049 Uiso 1 1 calc R U . . .
N1 N 0.17576(6) 0.66576(12) 0.46077(10) 0.0204(3) Uani 1 1 d . . . . .
N15 N 0.32790(6) 0.42378(12) 0.18784(10) 0.0182(3) Uani 1 1 d . . . . .
N31 N 0.54459(6) 0.59882(12) 0.18619(10) 0.0193(3) Uani 1 1 d . . . . .
O30 O 0.20001(5) 0.82512(11) 0.55903(10) 0.0290(3) Uani 1 1 d . . . . .
O38 O 0.65588(5) 0.67582(10) 0.17444(9) 0.0230(3) Uani 1 1 d . . . . .
O47 O 0.15119(5) 0.50727(11) 0.36255(10) 0.0280(3) Uani 1 1 d . . . . .
C49 C 0.08815(10) 0.5516(2) 0.13635(19) 0.0460(5) Uani 1 1 d D . . . .
H49A H 0.111775 0.578107 0.198477 0.055 Uiso 0.65(3) 1 calc R U P A 1
H49B H 0.091606 0.610464 0.083193 0.055 Uiso 0.65(3) 1 calc R U P A 1
H49C H 0.113036 0.549081 0.201487 0.055 Uiso 0.35(3) 1 calc R U P A 2
H49D H 0.094881 0.626800 0.103070 0.055 Uiso 0.35(3) 1 calc R U P A 2
Cl1A Cl 0.11410(14) 0.4171(6) 0.0989(10) 0.0725(15) Uani 0.65(3) 1 d D . P A 1
Cl1B Cl 0.1055(6) 0.4365(7) 0.0608(11) 0.0638(19) Uani 0.35(3) 1 d D . P A 2
Cl50 Cl 0.01827(3) 0.54570(6) 0.15884(7) 0.0701(2) Uani 1 1 d . . . . .

loop_
_atom_site_aniso_label
_atom_site_aniso_U_11
_atom_site_aniso_U_22
_atom_site_aniso_U_33
_atom_site_aniso_U_23
_atom_site_aniso_U_13
_atom_site_aniso_U_12
C2 0.0206(8) 0.0214(8) 0.0214(7) -0.0001(6) 0.0057(6) 0.0027(6)
C3 0.0181(8) 0.0182(7) 0.0196(7) 0.0018(6) 0.0040(6) 0.0020(6)
C4 0.0232(8) 0.0165(7) 0.0192(7) -0.0011(6) 0.0045(6) 0.0033(6)
C5 0.0206(8) 0.0170(7) 0.0197(7) -0.0002(6) 0.0019(6) -0.0008(6)
C6 0.0165(7) 0.0191(8) 0.0196(7) 0.0016(6) 0.0045(6) -0.0002(6)
C7 0.0177(7) 0.0171(7) 0.0172(7) 0.0028(6) 0.0035(6) 0.0009(6)
C8 0.0168(7) 0.0167(7) 0.0171(7) 0.0017(6) 0.0034(6) -0.0004(6)
C9 0.0180(7) 0.0160(7) 0.0164(7) 0.0019(6) 0.0037(6) 0.0012(6)
C10 0.0187(7) 0.0159(7) 0.0174(7) 0.0012(6) 0.0038(6) -0.0001(6)
C11 0.0161(7) 0.0187(7) 0.0195(7) 0.0041(6) 0.0038(6) 0.0010(6)
C12 0.0197(8) 0.0211(8) 0.0185(7) 0.0012(6) 0.0070(6) 0.0046(6)
C13 0.0210(8) 0.0176(8) 0.0178(7) 0.0001(6) 0.0047(6) 0.0012(6)
C14 0.0175(7) 0.0178(7) 0.0170(7) 0.0020(6) 0.0037(6) 0.0006(6)
C16 0.0186(8) 0.0161(7) 0.0179(7) 0.0010(6) 0.0043(6) 0.0010(6)
C17 0.0171(7) 0.0198(8) 0.0218(7) 0.0002(6) 0.0041(6) -0.0020(6)
C18 0.0168(7) 0.0193(8) 0.0206(7) 0.0013(6) 0.0037(6) 0.0000(6)
C19 0.0201(8) 0.0209(8) 0.0228(8) 0.0004(6) 0.0073(6) -0.0003(6)
C20 0.0184(8) 0.0174(7) 0.0176(7) 0.0014(6) 0.0035(6) 0.0012(6)
C21 0.0174(8) 0.0234(8) 0.0240(8) -0.0030(6) 0.0081(6) 0.0000(6)
C22 0.0240(8) 0.0261(9) 0.0222(8) -0.0038(7) 0.0064(7) -0.0013(7)
C23 0.0275(9) 0.0284(9) 0.0248(8) -0.0030(7) 0.0121(7) -0.0046(7)
C24 0.0213(8) 0.0308(9) 0.0339(9) -0.0100(7) 0.0100(7) -0.0034(7)
C25 0.0208(8) 0.0332(10) 0.0362(10) -0.0014(8) 0.0050(7) 0.0050(7)
C26 0.0244(9) 0.0287(9) 0.0275(8) 0.0001(7) 0.0071(7) 0.0031(7)
C27 0.0296(10) 0.0408(11) 0.0300(9) 0.0081(8) 0.0093(8) 0.0048(8)
C28 0.0237(9) 0.0421(12) 0.0504(12) -0.0101(9) 0.0156(9) -0.0043(8)
C29 0.0328(10) 0.0434(12) 0.0394(11) 0.0143(9) 0.0124(8) 0.0110(9)
C32 0.0206(8) 0.0153(7) 0.0151(7) -0.0021(6) 0.0052(6) 0.0010(6)
C33 0.0185(7) 0.0192(8) 0.0196(7) -0.0026(6) 0.0044(6) 0.0005(6)
C34 0.0265(8) 0.0183(8) 0.0207(7) 0.0004(6) 0.0013(6) 0.0040(6)
C35 0.0312(9) 0.0178(8) 0.0197(7) 0.0012(6) 0.0049(7) -0.0020(7)
C36 0.0224(8) 0.0194(8) 0.0200(7) -0.0025(6) 0.0058(6) -0.0036(6)
C37 0.0182(7) 0.0184(8) 0.0160(7) -0.0019(6) 0.0032(6) 0.0014(6)
C39 0.0220(8) 0.0195(8) 0.0177(7) 0.0006(6) 0.0039(6) -0.0002(6)
C40 0.0171(8) 0.0287(9) 0.0288(8) 0.0026(7) 0.0013(6) 0.0000(7)
C41 0.0240(9) 0.0282(9) 0.0293(9) 0.0068(7) -0.0019(7) 0.0051(7)
C42 0.0283(9) 0.0200(8) 0.0223(8) 0.0043(6) 0.0025(7) 0.0012(7)
C43 0.0204(8) 0.0207(8) 0.0178(7) -0.0005(6) 0.0057(6) 0.0000(6)
C44 0.0195(8) 0.0184(8) 0.0157(7) -0.0017(6) 0.0050(6) 0.0016(6)
C45 0.0200(8) 0.0169(7) 0.0226(7) -0.0025(6) 0.0061(6) -0.0033(6)
C46 0.0207(8) 0.0194(8) 0.0231(8) -0.0016(6) 0.0053(6) -0.0032(6)
C47 0.0228(8) 0.0241(8) 0.0293(9) -0.0051(7) 0.0049(7) -0.0051(7)
C48 0.0286(9) 0.0387(11) 0.0301(9) -0.0058(8) 0.0024(7) -0.0078(8)
N1 0.0167(7) 0.0225(7) 0.0232(7) -0.0013(5) 0.0071(5) 0.0010(5)
N15 0.0184(6) 0.0183(6) 0.0189(6) -0.0023(5) 0.0059(5) -0.0011(5)
N31 0.0158(6) 0.0192(7) 0.0237(6) 0.0042(5) 0.0056(5) 0.0014(5)
O30 0.0244(6) 0.0304(7) 0.0342(7) -0.0108(5) 0.0120(5) -0.0002(5)
O38 0.0161(5) 0.0237(6) 0.0292(6) 0.0083(5) 0.0029(5) -0.0006(4)
O47 0.0216(6) 0.0291(7) 0.0353(7) -0.0081(5) 0.0117(5) -0.0066(5)
C49 0.0417(12) 0.0439(13) 0.0527(13) 0.0043(10) 0.0072(10) -0.0018(10)
Cl1A 0.0364(8) 0.0798(15) 0.104(4) -0.0531(19) 0.0182(13) -0.0096(8)
Cl1B 0.054(3) 0.065(2) 0.078(4) -0.033(2) 0.027(3) -0.0218(15)
Cl50 0.0613(4) 0.0497(4) 0.1097(6) 0.0180(4) 0.0509(4) 0.0053(3)

loop_
_atom_type_symbol
_atom_type_description
_atom_type_scat_dispersion_real
_atom_type_scat_dispersion_imag
_atom_type_scat_source
C C 0.0181 0.0091 'International Tables Vol C Tables 4.2.6.8 and 6.1.1.4'
H H 0.0000 0.0000 'International Tables Vol C Tables 4.2.6.8 and 6.1.1.4'
Cl Cl 0.3639 0.7018 'International Tables Vol C Tables 4.2.6.8 and 6.1.1.4'
N N 0.0311 0.0180 'International Tables Vol C Tables 4.2.6.8 and 6.1.1.4'
O O 0.0492 0.0322 'International Tables Vol C Tables 4.2.6.8 and 6.1.1.4'

loop_
_exptl_crystal_face_index_h
_exptl_crystal_face_index_k
_exptl_crystal_face_index_l
_exptl_crystal_face_perp_dist
-10 5 -1 0.0410
-11 -3 6 0.0421
14 -3 -2 0.0320
-7 6 -3 0.0422
1 4 7 0.0654
-15 0 2 0.0303
15 1 0 0.0242
-5 -4 -7 0.0594
-14 -2 -2 0.0427
8 4 -6 0.0676

loop_
_geom_angle_atom_site_label_1
_geom_angle_atom_site_label_2
_geom_angle_atom_site_label_3
_geom_angle
_geom_angle_site_symmetry_1
_geom_angle_site_symmetry_3
_geom_angle_publ_flag
N1 C2 C3 116.59(14) . . ?
O30 C2 C3 122.94(15) . . ?
O30 C2 N1 120.46(15) . . ?
C4 C3 C2 118.57(14) . . ?
C4 C3 C20 120.60(14) . . ?
C20 C3 C2 120.83(14) . . ?
C3 C4 H4 120.0 . . ?
C3 C4 C5 119.99(14) . . ?
C5 C4 H4 120.0 . . ?
C4 C5 H5 119.8 . . ?
C6 C5 C4 120.32(14) . . ?
C6 C5 H5 119.8 . . ?
C5 C6 H6 119.3 . . ?
C5 C6 C7 121.33(14) . . ?
C7 C6 H6 119.3 . . ?
C6 C7 C8 124.27(14) . . ?
C6 C7 C20 117.94(14) . . ?
C20 C7 C8 117.78(14) . . ?
C7 C8 C9 134.22(14) . . ?
C16 C8 C7 119.62(14) . . ?
C16 C8 C9 106.15(13) . . ?
C10 C9 C8 134.71(15) . . ?
C10 C9 C14 118.95(14) . . ?
C14 C9 C8 106.33(13) . . ?
C9 C10 H10 120.5 . . ?
C11 C10 C9 118.98(14) . . ?
C11 C10 H10 120.5 . . ?
C10 C11 C12 121.35(14) . . ?
C10 C11 N31 119.32(14) . . ?
C12 C11 N31 119.31(14) . . ?
C11 C12 H12 119.4 . . ?
C13 C12 C11 121.16(14) . . ?
C13 C12 H12 119.4 . . ?
C12 C13 H13 121.1 . . ?
C12 C13 C14 117.71(15) . . ?
C14 C13 H13 121.1 . . ?
C13 C14 C9 121.84(14) . . ?
N15 C14 C9 109.39(13) . . ?
N15 C14 C13 128.77(15) . . ?
C17 C16 C8 122.55(14) . . ?
N15 C16 C8 110.01(13) . . ?
N15 C16 C17 127.42(14) . . ?
C16 C17 H17 121.1 . . ?
C18 C17 C16 117.79(14) . . ?
C18 C17 H17 121.1 . . ?
C17 C18 C19 117.69(14) . . ?
C17 C18 C20 122.07(15) . . ?
C20 C18 C19 120.24(14) . . ?
N1 C19 C18 117.09(14) . . ?
O47 C19 C18 122.71(15) . . ?
O47 C19 N1 120.20(14) . . ?
C3 C20 C7 119.81(14) . . ?
C3 C20 C18 120.02(14) . . ?
C7 C20 C18 120.17(14) . . ?
C22 C21 C26 122.31(15) . . ?
C22 C21 N1 119.50(15) . . ?
C26 C21 N1 118.13(15) . . ?
C21 C22 C27 121.31(15) . . ?
C23 C22 C21 117.72(16) . . ?
C23 C22 C27 120.97(16) . . ?
C22 C23 H23 119.0 . . ?
C22 C23 C24 122.01(16) . . ?
C24 C23 H23 119.0 . . ?
C23 C24 C28 120.57(17) . . ?
C25 C24 C23 118.28(16) . . ?
C25 C24 C28 121.15(18) . . ?
C24 C25 H25 119.1 . . ?
C24 C25 C26 121.89(17) . . ?
C26 C25 H25 119.1 . . ?
C21 C26 C25 117.79(16) . . ?
C21 C26 C29 121.39(16) . . ?
C25 C26 C29 120.82(17) . . ?
C22 C27 H27A 109.5 . . ?
C22 C27 H27B 109.5 . . ?
C22 C27 H27C 109.5 . . ?
H27A C27 H27B 109.5 . . ?
H27A C27 H27C 109.5 . . ?
H27B C27 H27C 109.5 . . ?
C24 C28 H28A 109.5 . . ?
C24 C28 H28B 109.5 . . ?
C24 C28 H28C 109.5 . . ?
H28A C28 H28B 109.5 . . ?
H28A C28 H28C 109.5 . . ?
H28B C28 H28C 109.5 . . ?
C26 C29 H29A 109.5 . . ?
C26 C29 H29B 109.5 . . ?
C26 C29 H29C 109.5 . . ?
H29A C29 H29B 109.5 . . ?
H29A C29 H29C 109.5 . . ?
H29B C29 H29C 109.5 . . ?
C33 C32 C37 117.96(14) . . ?
C33 C32 N31 122.60(14) . . ?
C37 C32 N31 119.44(14) . . ?
C32 C33 H33 119.7 . . ?
C32 C33 C34 120.53(15) . . ?
C34 C33 H33 119.7 . . ?
C33 C34 H34 119.7 . . ?
C35 C34 C33 120.63(15) . . ?
C35 C34 H34 119.7 . . ?
C34 C35 H35 120.3 . . ?
C34 C35 C36 119.31(15) . . ?
C36 C35 H35 120.3 . . ?
C35 C36 H36 120.0 . . ?
C37 C36 C35 119.94(15) . . ?
C37 C36 H36 120.0 . . ?
C36 C37 C32 121.61(15) . . ?
C36 C37 O38 116.22(14) . . ?
O38 C37 C32 122.17(14) . . ?
C40 C39 C44 121.32(15) . . ?
C40 C39 O38 116.52(15) . . ?
O38 C39 C44 122.16(14) . . ?
C39 C40 H40 120.1 . . ?
C39 C40 C41 119.88(16) . . ?
C41 C40 H40 120.1 . . ?
C40 C41 H41 120.2 . . ?
C42 C41 C40 119.63(16) . . ?
C42 C41 H41 120.2 . . ?
C41 C42 H42 119.8 . . ?
C41 C42 C43 120.44(15) . . ?
C43 C42 H42 119.8 . . ?
C42 C43 H43 119.7 . . ?
C42 C43 C44 120.66(15) . . ?
C44 C43 H43 119.7 . . ?
C39 C44 N31 119.47(14) . . ?
C43 C44 C39 118.03(15) . . ?
C43 C44 N31 122.50(14) . . ?
H45A C45 H45B 107.7 . . ?
C46 C45 H45A 108.8 . . ?
C46 C45 H45B 108.8 . . ?
N15 C45 H45A 108.8 . . ?
N15 C45 H45B 108.8 . . ?
N15 C45 C46 113.68(13) . . ?
C45 C46 H46A 109.2 . . ?
C45 C46 H46B 109.2 . . ?
C45 C46 C47 111.94(14) . . ?
H46A C46 H46B 107.9 . . ?
C47 C46 H46A 109.2 . . ?
C47 C46 H46B 109.2 . . ?
C46 C47 H47A 109.1 . . ?
C46 C47 H47B 109.1 . . ?
H47A C47 H47B 107.8 . . ?
C48 C47 C46 112.47(15) . . ?
C48 C47 H47A 109.1 . . ?
C48 C47 H47B 109.1 . . ?
C47 C48 H48A 109.5 . . ?
C47 C48 H48B 109.5 . . ?
C47 C48 H48C 109.5 . . ?
H48A C48 H48B 109.5 . . ?
H48A C48 H48C 109.5 . . ?
H48B C48 H48C 109.5 . . ?
C2 N1 C19 125.22(13) . . ?
C2 N1 C21 118.45(13) . . ?
C19 N1 C21 116.25(13) . . ?
C14 N15 C16 108.12(13) . . ?
C14 N15 C45 126.56(13) . . ?
C16 N15 C45 125.31(13) . . ?
C32 N31 C11 120.44(13) . . ?
C44 N31 C11 119.59(13) . . ?
C44 N31 C32 119.03(13) . . ?
C37 O38 C39 117.42(12) . . ?
H49A C49 H49B 107.7 . . ?
H49C C49 H49D 107.9 . . ?
Cl1A C49 H49A 108.8 . . ?
Cl1A C49 H49B 108.8 . . ?
Cl1B C49 H49C 109.1 . . ?
Cl1B C49 H49D 109.1 . . ?
Cl50 C49 H49A 108.8 . . ?
Cl50 C49 H49B 108.8 . . ?
Cl50 C49 H49C 109.1 . . ?
Cl50 C49 H49D 109.1 . . ?
Cl50 C49 Cl1A 113.6(2) . . ?
Cl50 C49 Cl1B 112.3(4) . . ?

loop_
_geom_bond_atom_site_label_1
_geom_bond_atom_site_label_2
_geom_bond_distance
_geom_bond_site_symmetry_2
_geom_bond_publ_flag
C2 C3 1.488(2) . ?
C2 N1 1.401(2) . ?
C2 O30 1.218(2) . ?
C3 C4 1.381(2) . ?
C3 C20 1.413(2) . ?
C4 H4 0.9500 . ?
C4 C5 1.404(2) . ?
C5 H5 0.9500 . ?
C5 C6 1.378(2) . ?
C6 H6 0.9500 . ?
C6 C7 1.417(2) . ?
C7 C8 1.428(2) . ?
C7 C20 1.423(2) . ?
C8 C9 1.438(2) . ?
C8 C16 1.410(2) . ?
C9 C10 1.407(2) . ?
C9 C14 1.422(2) . ?
C10 H10 0.9500 . ?
C10 C11 1.381(2) . ?
C11 C12 1.407(2) . ?
C11 N31 1.435(2) . ?
C12 H12 0.9500 . ?
C12 C13 1.385(2) . ?
C13 H13 0.9500 . ?
C13 C14 1.401(2) . ?
C14 N15 1.376(2) . ?
C16 C17 1.408(2) . ?
C16 N15 1.378(2) . ?
C17 H17 0.9500 . ?
C17 C18 1.373(2) . ?
C18 C19 1.482(2) . ?
C18 C20 1.428(2) . ?
C19 N1 1.403(2) . ?
C19 O47 1.212(2) . ?
C21 C22 1.392(2) . ?
C21 C26 1.392(2) . ?
C21 N1 1.455(2) . ?
C22 C23 1.390(2) . ?
C22 C27 1.507(3) . ?
C23 H23 0.9500 . ?
C23 C24 1.392(3) . ?
C24 C25 1.387(3) . ?
C24 C28 1.511(2) . ?
C25 H25 0.9500 . ?
C25 C26 1.393(2) . ?
C26 C29 1.507(3) . ?
C27 H27A 0.9800 . ?
C27 H27B 0.9800 . ?
C27 H27C 0.9800 . ?
C28 H28A 0.9800 . ?
C28 H28B 0.9800 . ?
C28 H28C 0.9800 . ?
C29 H29A 0.9800 . ?
C29 H29B 0.9800 . ?
C29 H29C 0.9800 . ?
C32 C33 1.395(2) . ?
C32 C37 1.400(2) . ?
C32 N31 1.403(2) . ?
C33 H33 0.9500 . ?
C33 C34 1.397(2) . ?
C34 H34 0.9500 . ?
C34 C35 1.384(2) . ?
C35 H35 0.9500 . ?
C35 C36 1.395(2) . ?
C36 H36 0.9500 . ?
C36 C37 1.381(2) . ?
C37 O38 1.3861(19) . ?
C39 C40 1.379(2) . ?
C39 C44 1.400(2) . ?
C39 O38 1.3873(19) . ?
C40 H40 0.9500 . ?
C40 C41 1.389(2) . ?
C41 H41 0.9500 . ?
C41 C42 1.383(2) . ?
C42 H42 0.9500 . ?
C42 C43 1.388(2) . ?
C43 H43 0.9500 . ?
C43 C44 1.394(2) . ?
C44 N31 1.401(2) . ?
C45 H45A 0.9900 . ?
C45 H45B 0.9900 . ?
C45 C46 1.523(2) . ?
C45 N15 1.465(2) . ?
C46 H46A 0.9900 . ?
C46 H46B 0.9900 . ?
C46 C47 1.532(2) . ?
C47 H47A 0.9900 . ?
C47 H47B 0.9900 . ?
C47 C48 1.524(2) . ?
C48 H48A 0.9800 . ?
C48 H48B 0.9800 . ?
C48 H48C 0.9800 . ?
C49 H49A 0.9900 . ?
C49 H49B 0.9900 . ?
C49 H49C 0.9900 . ?
C49 H49D 0.9900 . ?
C49 Cl1A 1.754(4) . ?
C49 Cl1B 1.741(5) . ?
C49 Cl50 1.739(2) . ?

loop_
_geom_torsion_atom_site_label_1
_geom_torsion_atom_site_label_2
_geom_torsion_atom_site_label_3
_geom_torsion_atom_site_label_4
_geom_torsion
_geom_torsion_site_symmetry_1
_geom_torsion_site_symmetry_2
_geom_torsion_site_symmetry_3
_geom_torsion_site_symmetry_4
_geom_torsion_publ_flag
C2 C3 C4 C5 179.08(14) . . . . ?
C2 C3 C20 C7 -178.71(14) . . . . ?
C2 C3 C20 C18 1.4(2) . . . . ?
C3 C2 N1 C19 -0.3(2) . . . . ?
C3 C2 N1 C21 -176.74(14) . . . . ?
C3 C4 C5 C6 -0.7(2) . . . . ?
C4 C3 C20 C7 0.5(2) . . . . ?
C4 C3 C20 C18 -179.42(15) . . . . ?
C4 C5 C6 C7 1.2(2) . . . . ?
C5 C6 C7 C8 179.13(14) . . . . ?
C5 C6 C7 C20 -0.8(2) . . . . ?
C6 C7 C8 C9 2.2(3) . . . . ?
C6 C7 C8 C16 -179.34(14) . . . . ?
C6 C7 C20 C3 0.0(2) . . . . ?
C6 C7 C20 C18 179.87(14) . . . . ?
C7 C8 C9 C10 -0.6(3) . . . . ?
C7 C8 C9 C14 178.20(16) . . . . ?
C7 C8 C16 C17 -0.1(2) . . . . ?
C7 C8 C16 N15 -178.67(13) . . . . ?
C8 C7 C20 C3 -179.97(14) . . . . ?
C8 C7 C20 C18 -0.1(2) . . . . ?
C8 C9 C10 C11 179.99(16) . . . . ?
C8 C9 C14 C13 -179.43(14) . . . . ?
C8 C9 C14 N15 0.52(17) . . . . ?
C8 C16 C17 C18 -0.9(2) . . . . ?
C8 C16 N15 C14 0.12(17) . . . . ?
C8 C16 N15 C45 -179.01(14) . . . . ?
C9 C8 C16 C17 178.75(14) . . . . ?
C9 C8 C16 N15 0.20(17) . . . . ?
C9 C10 C11 C12 -1.1(2) . . . . ?
C9 C10 C11 N31 -179.52(13) . . . . ?
C9 C14 N15 C16 -0.41(17) . . . . ?
C9 C14 N15 C45 178.72(14) . . . . ?
C10 C9 C14 C13 -0.4(2) . . . . ?
C10 C9 C14 N15 179.54(13) . . . . ?
C10 C11 C12 C13 -0.1(2) . . . . ?
C10 C11 N31 C32 -82.19(19) . . . . ?
C10 C11 N31 C44 109.01(17) . . . . ?
C11 C12 C13 C14 1.0(2) . . . . ?
C12 C11 N31 C32 99.35(17) . . . . ?
C12 C11 N31 C44 -69.45(19) . . . . ?
C12 C13 C14 C9 -0.8(2) . . . . ?
C12 C13 C14 N15 179.30(15) . . . . ?
C13 C14 N15 C16 179.54(15) . . . . ?
C13 C14 N15 C45 -1.3(3) . . . . ?
C14 C9 C10 C11 1.3(2) . . . . ?
C16 C8 C9 C10 -179.23(16) . . . . ?
C16 C8 C9 C14 -0.43(16) . . . . ?
C16 C17 C18 C19 -178.50(14) . . . . ?
C16 C17 C18 C20 1.4(2) . . . . ?
C17 C16 N15 C14 -178.33(15) . . . . ?
C17 C16 N15 C45 2.5(3) . . . . ?
C17 C18 C19 N1 -179.83(14) . . . . ?
C17 C18 C19 O47 0.1(2) . . . . ?
C17 C18 C20 C3 178.92(15) . . . . ?
C17 C18 C20 C7 -1.0(2) . . . . ?
C18 C19 N1 C2 0.5(2) . . . . ?
C18 C19 N1 C21 177.03(14) . . . . ?
C19 C18 C20 C3 -1.1(2) . . . . ?
C19 C18 C20 C7 178.94(14) . . . . ?
C20 C3 C4 C5 -0.1(2) . . . . ?
C20 C7 C8 C9 -177.91(16) . . . . ?
C20 C7 C8 C16 0.6(2) . . . . ?
C20 C18 C19 N1 0.2(2) . . . . ?
C20 C18 C19 O47 -179.81(16) . . . . ?
C21 C22 C23 C24 -0.8(3) . . . . ?
C22 C21 C26 C25 1.0(3) . . . . ?
C22 C21 C26 C29 -179.99(18) . . . . ?
C22 C21 N1 C2 -94.07(19) . . . . ?
C22 C21 N1 C19 89.15(19) . . . . ?
C22 C23 C24 C25 1.0(3) . . . . ?
C22 C23 C24 C28 -178.32(17) . . . . ?
C23 C24 C25 C26 -0.2(3) . . . . ?
C24 C25 C26 C21 -0.7(3) . . . . ?
C24 C25 C26 C29 -179.77(18) . . . . ?
C26 C21 C22 C23 -0.2(3) . . . . ?
C26 C21 C22 C27 179.72(17) . . . . ?
C26 C21 N1 C2 88.88(19) . . . . ?
C26 C21 N1 C19 -87.90(19) . . . . ?
C27 C22 C23 C24 179.27(17) . . . . ?
C28 C24 C25 C26 179.08(18) . . . . ?
C32 C33 C34 C35 -0.7(2) . . . . ?
C32 C37 O38 C39 3.2(2) . . . . ?
C33 C32 C37 C36 1.5(2) . . . . ?
C33 C32 C37 O38 -177.74(14) . . . . ?
C33 C32 N31 C11 5.6(2) . . . . ?
C33 C32 N31 C44 174.51(14) . . . . ?
C33 C34 C35 C36 1.3(2) . . . . ?
C34 C35 C36 C37 -0.4(2) . . . . ?
C35 C36 C37 C32 -1.0(2) . . . . ?
C35 C36 C37 O38 178.33(14) . . . . ?
C36 C37 O38 C39 -176.12(14) . . . . ?
C37 C32 C33 C34 -0.7(2) . . . . ?
C37 C32 N31 C11 -174.02(14) . . . . ?
C37 C32 N31 C44 -5.2(2) . . . . ?
C39 C40 C41 C42 -0.6(3) . . . . ?
C39 C44 N31 C11 172.20(14) . . . . ?
C39 C44 N31 C32 3.2(2) . . . . ?
C40 C39 C44 C43 2.2(2) . . . . ?
C40 C39 C44 N31 -178.41(15) . . . . ?
C40 C39 O38 C37 175.23(14) . . . . ?
C40 C41 C42 C43 1.4(3) . . . . ?
C41 C42 C43 C44 -0.4(2) . . . . ?
C42 C43 C44 C39 -1.3(2) . . . . ?
C42 C43 C44 N31 179.26(15) . . . . ?
C43 C44 N31 C11 -8.4(2) . . . . ?
C43 C44 N31 C32 -177.37(14) . . . . ?
C44 C39 C40 C41 -1.2(3) . . . . ?
C44 C39 O38 C37 -5.2(2) . . . . ?
C45 C46 C47 C48 -176.12(14) . . . . ?
C46 C45 N15 C14 -91.50(18) . . . . ?
C46 C45 N15 C16 87.48(18) . . . . ?
N1 C2 C3 C4 -179.90(14) . . . . ?
N1 C2 C3 C20 -0.7(2) . . . . ?
N1 C21 C22 C23 -177.17(15) . . . . ?
N1 C21 C22 C27 2.8(2) . . . . ?
N1 C21 C26 C25 177.92(15) . . . . ?
N1 C21 C26 C29 -3.0(3) . . . . ?
N15 C16 C17 C18 177.40(15) . . . . ?
N15 C45 C46 C47 -173.53(13) . . . . ?
N31 C11 C12 C13 178.33(14) . . . . ?
N31 C32 C33 C34 179.64(14) . . . . ?
N31 C32 C37 C36 -178.78(14) . . . . ?
N31 C32 C37 O38 1.9(2) . . . . ?
O30 C2 C3 C4 -0.3(2) . . . . ?
O30 C2 C3 C20 178.93(16) . . . . ?
O30 C2 N1 C19 -179.90(16) . . . . ?
O30 C2 N1 C21 3.6(2) . . . . ?
O38 C39 C40 C41 178.35(15) . . . . ?
O38 C39 C44 C43 -177.38(14) . . . . ?
O38 C39 C44 N31 2.0(2) . . . . ?
O47 C19 N1 C2 -179.47(16) . . . . ?
O47 C19 N1 C21 -2.9(2) . . . . ?

loop_
_exptl_oxdiff_crystal_face_indexfrac_h
_exptl_oxdiff_crystal_face_indexfrac_k
_exptl_oxdiff_crystal_face_indexfrac_l
_exptl_oxdiff_crystal_face_x
_exptl_oxdiff_crystal_face_y
_exptl_oxdiff_crystal_face_z
-10.1817 5.3544 -1.1470 0.0204 0.7728 0.6344
-11.3842 -2.9359 5.5954 -0.0140 -0.5765 0.8170
14.2720 -2.8035 -2.0165 -0.0092 -0.3241 -0.9460
-6.7069 6.0835 -2.7262 0.0240 0.9218 0.3870
1.4087 3.9695 7.1291 0.9739 -0.0252 0.2257
-15.4795 -0.2759 1.7756 -0.2717 0.0061 0.9624
15.2248 1.1723 -0.0812 0.4840 -0.0116 -0.8750
-4.5016 -3.9050 -6.5533 -0.9994 0.0257 -0.0239
-13.9766 -2.1067 -1.8302 -0.6923 0.0171 0.7214
8.0942 4.4577 -5.8054 0.0198 0.7925 -0.6095
